data_4068676
loop_
_publ_author_name
'Kirillov, Alexander M.'
'Smole\'nski, Piotr'
'Haukka, Matti'
'Guedes da Silva, M. F\'atima C.'
'Pombeiro, Armando J. L.'

_publ_section_title
;
 Unprecedented Metal-Free C(sp3)&#x2212;C(sp3) Bond Cleavage: Switching
 fromN-Alkyl- toN-Methyl-1,3,5-triaza-7-phosphaadamantane
;
_journal_issue 6
_journal_name_full Organometallics
_journal_page_first 1683
_journal_paper_doi 10.1021/om801026a
_journal_volume 28
_journal_year 2009
_chemical_formula_moiety 'C7 H15 Cu2 I3 N3 P'
_chemical_formula_sum 'C7 H15 Cu2 I3 N3 P'
_chemical_formula_weight 679.97
_chemical_name_systematic
; 
 ? 
;
_space_group_IT_number 14
_symmetry_cell_setting monoclinic
_symmetry_space_group_name_Hall '-P 2ybc'
_symmetry_space_group_name_H-M 'P 1 21/c 1'
_atom_sites_solution_hydrogens geom
_atom_sites_solution_primary direct
_atom_sites_solution_secondary difmap
_audit_creation_method SHELXL-97
_cell_angle_alpha 90.00
_cell_angle_beta 109.664(2)
_cell_angle_gamma 90.00
_cell_formula_units_Z 4
_cell_length_a 7.2901(2)
_cell_length_b 24.1108(6)
_cell_length_c 8.9157(2)
_cell_measurement_reflns_used 6237
_cell_measurement_temperature 120(2)
_cell_measurement_theta_max 27.48
_cell_measurement_theta_min 1.00
_cell_volume 1475.72(7)
_computing_cell_refinement 'Denzo/Scalepack (Otwinowski & Minor, 1997)'
_computing_data_collection 'Collect (Bruker AXS BV, 1997-2004)'
_computing_data_reduction 'Denzo/Scalepack (Otwinowski & Minor, 1997)'
_computing_molecular_graphics 'Diamond v.3.1d (Brandenburg, 2006)'
_computing_publication_material 'SHELXL-97 (Sheldrick, 1997)'
_computing_structure_refinement 'SHELXL-97 (Sheldrick, 1997)'
_computing_structure_solution 'SHELXS-97 (Sheldrick, 1997)'
_diffrn_ambient_temperature 120(2)
_diffrn_detector_area_resol_mean 9
_diffrn_measured_fraction_theta_full 0.999
_diffrn_measured_fraction_theta_max 0.999
_diffrn_measurement_device '95mm CCD camera on \k-goniostat'
_diffrn_measurement_device_type 'Nonius KappaCCD'
_diffrn_measurement_method '\f scans and \w scans with \k offset'
_diffrn_radiation_monochromator 'horizontally mounted graphite crystal'
_diffrn_radiation_source 'fine-focus sealed tube'
_diffrn_radiation_type MoK\a
_diffrn_radiation_wavelength 0.71073
_diffrn_reflns_av_R_equivalents 0.0499
_diffrn_reflns_av_sigmaI/netI 0.0327
_diffrn_reflns_limit_h_max 9
_diffrn_reflns_limit_h_min -9
_diffrn_reflns_limit_k_max 29
_diffrn_reflns_limit_k_min -30
_diffrn_reflns_limit_l_max 9
_diffrn_reflns_limit_l_min -11
_diffrn_reflns_number 28591
_diffrn_reflns_theta_full 27.00
_diffrn_reflns_theta_max 27.00
_diffrn_reflns_theta_min 2.96
_exptl_absorpt_coefficient_mu 9.245
_exptl_absorpt_correction_T_max 0.6288
_exptl_absorpt_correction_T_min 0.3394
_exptl_absorpt_correction_type multi-scan
_exptl_absorpt_process_details 'SADABS v.2.10 (Sheldrick, 2003)'
_exptl_crystal_colour colourless
_exptl_crystal_density_diffrn 3.061
_exptl_crystal_density_method 'not measured'
_exptl_crystal_description block
_exptl_crystal_F_000 1240
_exptl_crystal_size_max 0.14
_exptl_crystal_size_mid 0.06
_exptl_crystal_size_min 0.05
_refine_diff_density_max 1.923
_refine_diff_density_min -2.260
_refine_diff_density_rms 0.219
_refine_ls_extinction_method none
_refine_ls_goodness_of_fit_ref 1.267
_refine_ls_hydrogen_treatment constr
_refine_ls_matrix_type full
_refine_ls_number_parameters 147
_refine_ls_number_reflns 3223
_refine_ls_number_restraints 0
_refine_ls_restrained_S_all 1.267
_refine_ls_R_factor_all 0.0606
_refine_ls_R_factor_gt 0.0460
_refine_ls_shift/su_max 0.000
_refine_ls_shift/su_mean 0.000
_refine_ls_structure_factor_coef Fsqd
_refine_ls_weighting_details 'calc w=1/[\s^2^(Fo^2^)+(0.0000P)^2^+23.7226P] where P=(Fo^2^+2Fc^2^)/3'
_refine_ls_weighting_scheme calc
_refine_ls_wR_factor_gt 0.0860
_refine_ls_wR_factor_ref 0.0901
_reflns_number_gt 2712
_reflns_number_total 3223
_reflns_threshold_expression >2sigma(I)
_cod_data_source_file om801026a_si_002.cif
_cod_data_source_block alk508bds
_cod_original_sg_symbol_H-M 'P 21/c'
_cod_database_code 4068676

loop_
_symmetry_equiv_pos_as_xyz
'x, y, z'
'-x, y+1/2, -z+1/2'
'-x, -y, -z'
'x, -y-1/2, z-1/2'

loop_
_atom_site_label
_atom_site_type_symbol
_atom_site_fract_x
_atom_site_fract_y
_atom_site_fract_z
_atom_site_U_iso_or_equiv
_atom_site_adp_type
_atom_site_occupancy
_atom_site_symmetry_multiplicity
_atom_site_calc_flag
_atom_site_refinement_flags
_atom_site_disorder_assembly
_atom_site_disorder_group
I1 I 0.58307(9) 0.20701(2) 0.27615(8) 0.02798(16) Uani 1 1 d . . .
I2 I 0.57416(9) 0.03355(2) 0.24039(7) 0.02582(15) Uani 1 1 d . . .
I3 I 0.14632(9) 0.12100(3) 0.41900(7) 0.02785(16) Uani 1 1 d . . .
Cu1 Cu 0.50341(17) 0.11256(5) 0.41420(13) 0.0277(3) Uani 1 1 d . . .
Cu2 Cu 0.7728(2) 0.12170(5) 0.22283(14) 0.0327(3) Uani 1 1 d . . .
P1A P 0.7065(4) 0.11020(11) 0.6633(3) 0.0199(9) Uani 0.764(14) 1 d P A 1
N2A N 0.8179(8) 0.12124(19) 0.9915(6) 0.0257(18) Uani 0.764(14) 1 d P . 1
N2B N 0.7065(4) 0.11020(11) 0.6633(3) 0.0199(9) Uani 0.236(14) 1 d P A 2
P1B P 0.8179(8) 0.12124(19) 0.9915(6) 0.0257(18) Uani 0.236(14) 1 d P . 2
N1 N 1.0387(10) 0.1649(3) 0.8496(9) 0.0209(16) Uani 1 1 d . A .
N3 N 1.0288(11) 0.0633(3) 0.8665(9) 0.0238(17) Uani 1 1 d . A .
C1 C 0.8743(12) 0.1665(3) 0.6911(10) 0.0203(18) Uani 1 1 d . . .
H1A H 0.9304 0.1659 0.6043 0.024 Uiso 1 1 calc R A 1
H1B H 0.8025 0.2018 0.6830 0.024 Uiso 1 1 calc R A 1
C2 C 0.6511(15) 0.1180(4) 0.8411(17) 0.048(3) Uani 1 1 d . . .
H2A H 0.5723 0.1521 0.8315 0.058 Uiso 1 1 calc R A 1
H2B H 0.5684 0.0863 0.8491 0.058 Uiso 1 1 calc R A 1
C3 C 0.8763(14) 0.0548(4) 0.7145(11) 0.029(2) Uani 1 1 d . . .
H3A H 0.8065 0.0199 0.7188 0.035 Uiso 1 1 calc R A 1
H3B H 0.9360 0.0507 0.6305 0.035 Uiso 1 1 calc R A 1
C4 C 0.9599(13) 0.1693(4) 0.9862(10) 0.0235(19) Uani 1 1 d . . .
H4A H 0.8906 0.2051 0.9776 0.028 Uiso 1 1 calc R A 1
H4B H 1.0708 0.1695 1.0877 0.028 Uiso 1 1 calc R A 1
C5 C 0.9531(13) 0.0671(4) 0.9988(11) 0.026(2) Uani 1 1 d . . .
H5A H 1.0642 0.0678 1.1002 0.031 Uiso 1 1 calc R A 1
H5B H 0.8757 0.0333 0.9992 0.031 Uiso 1 1 calc R A 1
C6 C 1.1512(13) 0.1096(4) 0.8655(11) 0.0237(19) Uani 1 1 d . . .
H6A H 1.2009 0.1058 0.7755 0.028 Uiso 1 1 calc R A .
H6B H 1.2643 0.1098 0.9655 0.028 Uiso 1 1 calc R . .
C7 C 1.1713(14) 0.2120(4) 0.8534(14) 0.038(3) Uani 1 1 d . . .
H7A H 1.2201 0.2088 0.7639 0.057 Uiso 1 1 calc R A .
H7B H 1.2812 0.2113 0.9538 0.057 Uiso 1 1 calc R . .
H7C H 1.1002 0.2470 0.8452 0.057 Uiso 1 1 calc R . .

loop_
_atom_site_aniso_label
_atom_site_aniso_U_11
_atom_site_aniso_U_22
_atom_site_aniso_U_33
_atom_site_aniso_U_23
_atom_site_aniso_U_13
_atom_site_aniso_U_12
I1 0.0277(3) 0.0168(3) 0.0354(3) 0.0037(2) 0.0052(3) -0.0012(2)
I2 0.0297(3) 0.0167(3) 0.0332(3) -0.0063(2) 0.0134(3) -0.0042(2)
I3 0.0306(3) 0.0302(3) 0.0266(3) 0.0005(2) 0.0148(3) 0.0036(3)
Cu1 0.0298(6) 0.0251(6) 0.0239(6) -0.0045(5) 0.0033(5) 0.0030(5)
Cu2 0.0557(8) 0.0204(6) 0.0281(6) -0.0028(5) 0.0221(6) -0.0073(6)
P1A 0.0219(16) 0.0187(15) 0.0196(15) -0.0031(10) 0.0075(11) 0.0011(11)
N2A 0.046(4) 0.013(3) 0.020(3) -0.0017(19) 0.015(2) -0.006(2)
N2B 0.0219(16) 0.0187(15) 0.0196(15) -0.0031(10) 0.0075(11) 0.0011(11)
P1B 0.046(4) 0.013(3) 0.020(3) -0.0017(19) 0.015(2) -0.006(2)
N1 0.014(4) 0.014(3) 0.033(4) 0.004(3) 0.005(3) -0.002(3)
N3 0.025(4) 0.016(4) 0.040(5) 0.001(3) 0.024(4) 0.006(3)
C1 0.018(4) 0.019(4) 0.025(5) 0.006(3) 0.009(4) 0.005(3)
C2 0.034(6) 0.020(5) 0.111(11) -0.015(6) 0.052(7) -0.002(4)
C3 0.032(5) 0.032(5) 0.033(5) -0.016(4) 0.025(4) -0.010(4)
C4 0.025(5) 0.020(4) 0.023(5) -0.003(4) 0.004(4) 0.007(4)
C5 0.024(5) 0.023(5) 0.034(5) 0.011(4) 0.014(4) 0.007(4)
C6 0.023(5) 0.023(5) 0.028(5) 0.008(4) 0.012(4) 0.004(4)
C7 0.017(5) 0.028(5) 0.064(7) 0.017(5) 0.005(5) -0.012(4)

loop_
_atom_type_symbol
_atom_type_description
_atom_type_scat_dispersion_real
_atom_type_scat_dispersion_imag
_atom_type_scat_source
C C 0.0033 0.0016 'International Tables Vol C Tables 4.2.6.8 and 6.1.1.4'
H H 0.0000 0.0000 'International Tables Vol C Tables 4.2.6.8 and 6.1.1.4'
Cu Cu 0.3201 1.2651 'International Tables Vol C Tables 4.2.6.8 and 6.1.1.4'
I I -0.4742 1.8119 'International Tables Vol C Tables 4.2.6.8 and 6.1.1.4'
N N 0.0061 0.0033 'International Tables Vol C Tables 4.2.6.8 and 6.1.1.4'
P P 0.1023 0.0942 'International Tables Vol C Tables 4.2.6.8 and 6.1.1.4'

loop_
_geom_angle_atom_site_label_1
_geom_angle_atom_site_label_2
_geom_angle_atom_site_label_3
_geom_angle
_geom_angle_site_symmetry_1
_geom_angle_site_symmetry_3
_geom_angle_publ_flag
Cu2 I1 Cu1 68.44(4) . . yes
Cu2 I2 Cu1 70.47(4) . . yes
Cu1 I3 Cu2 141.30(4) . 1_455 ?
P1A Cu1 I2 112.12(8) . . ?
P1A Cu1 I3 108.51(9) . . ?
I2 Cu1 I3 117.42(5) . . ?
P1A Cu1 I1 107.45(8) . . ?
I2 Cu1 I1 103.02(4) . . ?
I3 Cu1 I1 107.69(4) . . ?
P1A Cu1 Cu2 103.07(9) . . yes
I2 Cu1 Cu2 54.63(3) . . ?
I3 Cu1 Cu2 147.41(5) . . yes
I1 Cu1 Cu2 53.70(3) . . ?
P1B Cu2 N2A 0.0(2) 1_554 1_554 ?
P1B Cu2 I2 108.32(13) 1_554 . ?
N2A Cu2 I2 108.32(13) 1_554 . ?
P1B Cu2 I1 115.55(14) 1_554 . ?
N2A Cu2 I1 115.55(14) 1_554 . ?
I2 Cu2 I1 107.02(5) . . ?
P1B Cu2 I3 99.87(15) 1_554 1_655 ?
N2A Cu2 I3 99.87(15) 1_554 1_655 ?
I2 Cu2 I3 114.59(5) . 1_655 ?
I1 Cu2 I3 111.60(5) . 1_655 ?
P1B Cu2 Cu1 149.81(16) 1_554 . ?
N2A Cu2 Cu1 149.81(16) 1_554 . ?
I2 Cu2 Cu1 54.89(3) . . ?
I1 Cu2 Cu1 57.86(4) . . ?
I3 Cu2 Cu1 109.92(5) 1_655 . ?
C3 P1A C2 101.4(5) . . ?
C3 P1A C1 98.7(4) . . ?
C2 P1A C1 98.4(5) . . ?
C3 P1A Cu1 116.8(3) . . ?
C2 P1A Cu1 128.1(4) . . ?
C1 P1A Cu1 108.4(3) . . ?
C2 N2A C4 111.2(6) . . ?
C2 N2A C5 107.2(6) . . ?
C4 N2A C5 101.4(5) . . ?
C2 N2A Cu2 121.0(5) . 1_556 ?
C4 N2A Cu2 109.6(4) . 1_556 ?
C5 N2A Cu2 104.3(4) . 1_556 ?
C7 N1 C1 107.9(7) . . ?
C7 N1 C4 110.3(8) . . ?
C1 N1 C4 110.7(6) . . ?
C7 N1 C6 109.7(7) . . ?
C1 N1 C6 109.7(7) . . ?
C4 N1 C6 108.6(6) . . ?
C6 N3 C3 112.9(7) . . ?
C6 N3 C5 111.2(7) . . ?
C3 N3 C5 112.5(7) . . ?
N1 C1 P1A 113.6(6) . . ?
N1 C1 H1A 108.9 . . ?
P1A C1 H1A 108.9 . . ?
N1 C1 H1B 108.9 . . ?
P1A C1 H1B 108.9 . . ?
H1A C1 H1B 107.7 . . ?
N2A C2 P1A 116.8(6) . . ?
N2A C2 H2A 108.1 . . ?
P1A C2 H2A 108.1 . . ?
N2A C2 H2B 108.1 . . ?
P1A C2 H2B 108.1 . . ?
H2A C2 H2B 107.3 . . ?
N3 C3 P1A 112.6(6) . . ?
N3 C3 H3A 109.1 . . ?
P1A C3 H3A 109.1 . . ?
N3 C3 H3B 109.1 . . ?
P1A C3 H3B 109.1 . . ?
H3A C3 H3B 107.8 . . ?
N1 C4 N2A 114.0(6) . . ?
N1 C4 H4A 108.8 . . ?
N2A C4 H4A 108.8 . . ?
N1 C4 H4B 108.8 . . ?
N2A C4 H4B 108.8 . . ?
H4A C4 H4B 107.7 . . ?
N3 C5 N2A 113.9(6) . . ?
N3 C5 H5A 108.8 . . ?
N2A C5 H5A 108.8 . . ?
N3 C5 H5B 108.8 . . ?
N2A C5 H5B 108.8 . . ?
H5A C5 H5B 107.7 . . ?
N3 C6 N1 111.1(7) . . ?
N3 C6 H6A 109.4 . . ?
N1 C6 H6A 109.4 . . ?
N3 C6 H6B 109.4 . . ?
N1 C6 H6B 109.4 . . ?
H6A C6 H6B 108.0 . . ?
N1 C7 H7A 109.5 . . ?
N1 C7 H7B 109.5 . . ?
H7A C7 H7B 109.5 . . ?
N1 C7 H7C 109.5 . . ?
H7A C7 H7C 109.5 . . ?
H7B C7 H7C 109.5 . . ?

loop_
_geom_bond_atom_site_label_1
_geom_bond_atom_site_label_2
_geom_bond_distance
_geom_bond_site_symmetry_2
_geom_bond_publ_flag
I1 Cu2 2.6099(14) . yes
I1 Cu1 2.7422(13) . yes
I2 Cu2 2.6059(13) . yes
I2 Cu1 2.6143(13) . yes
I3 Cu1 2.6258(13) . yes
I3 Cu2 2.6963(15) 1_455 yes
Cu1 P1A 2.217(3) . yes
Cu1 Cu2 3.0117(17) . yes
Cu2 P1B 2.195(5) 1_554 yes
Cu2 N2A 2.195(5) 1_554 yes
Cu2 I3 2.6963(15) 1_655 yes
P1A C3 1.773(10) . ?
P1A C2 1.773(12) . ?
P1A C1 1.787(9) . ?
N2A C2 1.478(14) . ?
N2A C4 1.565(10) . ?
N2A C5 1.624(10) . ?
N2A Cu2 2.195(5) 1_556 ?
N1 C7 1.485(11) . ?
N1 C1 1.515(11) . ?
N1 C4 1.515(11) . ?
N1 C6 1.547(11) . ?
N3 C6 1.429(11) . ?
N3 C3 1.449(12) . ?
N3 C5 1.464(11) . ?
C1 H1A 0.9900 . ?
C1 H1B 0.9900 . ?
C2 H2A 0.9900 . ?
C2 H2B 0.9900 . ?
C3 H3A 0.9900 . ?
C3 H3B 0.9900 . ?
C4 H4A 0.9900 . ?
C4 H4B 0.9900 . ?
C5 H5A 0.9900 . ?
C5 H5B 0.9900 . ?
C6 H6A 0.9900 . ?
C6 H6B 0.9900 . ?
C7 H7A 0.9800 . ?
C7 H7B 0.9800 . ?
C7 H7C 0.9800 . ?
